data_7708201
loop_
_publ_author_name
'Vr\'ana, Jan'
'N\<emec, Vlastimil'
'Samsonov, Maksim Andreevich'
'R\%u\<zi\<cka, Ale\<s'

_publ_section_title
;
 On the edge of the steric repulsion and reactivity of bulky anilines; a
 case study of chloro(imino)phosphine synthesis
;
_journal_name_full 'Dalton Transactions'
_journal_paper_doi 10.1039/D1DT02445K
_journal_year 2021
_chemical_formula_sum 'C47 H41 N'
_chemical_formula_weight 619.81
_space_group_crystal_system triclinic
_space_group_IT_number 2
_space_group_name_Hall '-P 1'
_space_group_name_H-M_alt 'P -1'
_atom_sites_solution_hydrogens geom
_audit_creation_method SHELXL-2017/1
_audit_update_record
;
2021-06-02 deposited with the CCDC.	2021-09-03 downloaded from the CCDC.
;
_cell_angle_alpha 111.979(2)
_cell_angle_beta 96.405(2)
_cell_angle_gamma 104.882(2)
_cell_formula_units_Z 4
_cell_length_a 13.6239(5)
_cell_length_b 16.2204(6)
_cell_length_c 18.3295(8)
_cell_measurement_reflns_used 122452
_cell_measurement_temperature 150(2)
_cell_measurement_theta_max 27.5
_cell_measurement_theta_min 1
_cell_volume 3531.4(3)
_computing_cell_refinement 'APEX3 v2016.9-0 (Bruker AXS)'
_computing_data_collection 'Bruker Instrument Service vV6.2.3'
_computing_data_reduction 'SAINT V8.37A (Bruker AXS Inc., 2015)'
_computing_molecular_graphics 'Bruker SHELXTL'
_computing_publication_material 'Bruker SHELXTL'
_computing_structure_refinement 'SHELXL-2017/1 (Sheldrick, 2017)'
_computing_structure_solution 'XT, VERSION 2014/5'
_diffrn_ambient_temperature 150(2)
_diffrn_detector_area_resol_mean 10.4167
_diffrn_measured_fraction_theta_full 0.999
_diffrn_measured_fraction_theta_max 0.997
_diffrn_measurement_device_type 'Bruker D8 - Venture'
_diffrn_measurement_method '\f and \w scans to fill the Ewald sphere'
_diffrn_radiation_type MoK\a
_diffrn_radiation_wavelength 0.71073
_diffrn_reflns_av_R_equivalents 0.0900
_diffrn_reflns_av_unetI/netI 0.0547
_diffrn_reflns_Laue_measured_fraction_full 0.999
_diffrn_reflns_Laue_measured_fraction_max 0.997
_diffrn_reflns_limit_h_max 18
_diffrn_reflns_limit_h_min -18
_diffrn_reflns_limit_k_max 21
_diffrn_reflns_limit_k_min -21
_diffrn_reflns_limit_l_max 24
_diffrn_reflns_limit_l_min -24
_diffrn_reflns_number 122452
_diffrn_reflns_point_group_measured_fraction_full 0.999
_diffrn_reflns_point_group_measured_fraction_max 0.997
_diffrn_reflns_theta_full 25.242
_diffrn_reflns_theta_max 28.375
_diffrn_reflns_theta_min 2.226
_diffrn_source 'sealed X-ray tube'
_exptl_absorpt_coefficient_mu 0.066
_exptl_absorpt_correction_T_max 0.7457
_exptl_absorpt_correction_T_min 0.6990
_exptl_absorpt_correction_type multi-scan
_exptl_absorpt_process_details
;
SADABS-2016/2 - Bruker AXS area detector
scaling and absorption correction
;
_exptl_crystal_colour colourless
_exptl_crystal_density_diffrn 1.166
_exptl_crystal_description block
_exptl_crystal_F_000 1320
_exptl_crystal_size_max 0.478
_exptl_crystal_size_mid 0.256
_exptl_crystal_size_min 0.225
_refine_diff_density_max 0.369
_refine_diff_density_min -0.364
_refine_diff_density_rms 0.047
_refine_ls_extinction_method none
_refine_ls_goodness_of_fit_ref 1.042
_refine_ls_hydrogen_treatment constr
_refine_ls_matrix_type full
_refine_ls_number_parameters 867
_refine_ls_number_reflns 17644
_refine_ls_number_restraints 0
_refine_ls_restrained_S_all 1.042
_refine_ls_R_factor_all 0.1069
_refine_ls_R_factor_gt 0.0608
_refine_ls_shift/su_max 0.001
_refine_ls_shift/su_mean 0.000
_refine_ls_structure_factor_coef Fsqd
_refine_ls_weighting_details 'w=1/[\s^2^(Fo^2^)+(0.0540P)^2^+1.3363P] where P=(Fo^2^+2Fc^2^)/3'
_refine_ls_weighting_scheme calc
_refine_ls_wR_factor_gt 0.1260
_refine_ls_wR_factor_ref 0.1451
_reflns_Friedel_coverage 0.000
_reflns_number_gt 11544
_reflns_number_total 17644
_reflns_threshold_expression 'I > 2\s(I)'
_cod_data_source_file d1dt02445k2.cif
_cod_data_source_block jvr171130N1
_cod_original_cell_volume 3531.4(2)
_cod_database_code 7708201
_shelx_shelxl_version_number 2017/1
_shelx_space_group_comment
;
The symmetry employed for this shelxl refinement is uniquely defined
by the following loop, which should always be used as a source of
symmetry information in preference to the above space-group names.
They are only intended as comments.
;
_shelx_estimated_absorpt_t_min 0.969
_shelx_estimated_absorpt_t_max 0.985
_exptl_absorpt_special_details
;
The ratio of minimum to maximum
apparent transmission was 0.937
;

loop_
_space_group_symop_operation_xyz
'x, y, z'
'-x, -y, -z'

loop_
_atom_site_label
_atom_site_type_symbol
_atom_site_fract_x
_atom_site_fract_y
_atom_site_fract_z
_atom_site_U_iso_or_equiv
_atom_site_adp_type
_atom_site_occupancy
_atom_site_site_symmetry_order
_atom_site_calc_flag
_atom_site_refinement_flags_posn
_atom_site_refinement_flags_adp
_atom_site_refinement_flags_occupancy
_atom_site_disorder_assembly
_atom_site_disorder_group
C1 C 0.16983(12) 0.21495(11) 0.99085(9) 0.0233(3) Uani 1 1 d . . . . .
N1 N 0.20375(10) 0.27267(10) 0.94876(9) 0.0279(3) Uani 1 1 d . . . . .
C2 C 0.22704(12) 0.16119(11) 1.00918(10) 0.0258(3) Uani 1 1 d . . . . .
C4 C 0.10037(12) 0.11182(11) 1.08061(10) 0.0247(3) Uani 1 1 d . . . . .
C3 C 0.19201(13) 0.11228(11) 1.05455(10) 0.0271(3) Uani 1 1 d . . . . .
H3 H 0.232350 0.078016 1.068114 0.033 Uiso 1 1 calc R U . . .
C5 C 0.04393(12) 0.16354(10) 1.06097(9) 0.0233(3) Uani 1 1 d . . . . .
H5 H -0.019677 0.163410 1.077610 0.028 Uiso 1 1 calc R U . . .
C6 C 0.07731(11) 0.21561(10) 1.01772(9) 0.0217(3) Uani 1 1 d . . . . .
C7 C 0.32782(12) 0.15518(12) 0.98162(10) 0.0292(4) Uani 1 1 d . . . . .
H7 H 0.352173 0.209178 0.966793 0.035 Uiso 1 1 calc R U . . .
C9 C 0.36381(17) 0.07469(18) 0.84622(13) 0.0495(5) Uani 1 1 d . . . . .
H9 H 0.413308 0.133157 0.856111 0.059 Uiso 1 1 calc R U . . .
C8 C 0.31068(13) 0.06691(14) 0.90543(11) 0.0340(4) Uani 1 1 d . . . . .
C00Y C 0.54216(13) 0.60514(11) 0.62844(12) 0.0327(4) Uani 1 1 d . . . . .
H00A H 0.560859 0.610566 0.579943 0.049 Uiso 1 1 calc R U . . .
H00B H 0.605843 0.625458 0.670046 0.049 Uiso 1 1 calc R U . . .
H00C H 0.499261 0.644951 0.648871 0.049 Uiso 1 1 calc R U . . .
C11 C 0.2755(2) -0.0875(2) 0.75871(14) 0.0660(8) Uani 1 1 d . . . . .
H11 H 0.262029 -0.139706 0.708249 0.079 Uiso 1 1 calc R U . . .
C10 C 0.3451(2) -0.0019(2) 0.77328(14) 0.0654(8) Uani 1 1 d . . . . .
H10 H 0.380597 0.004722 0.733010 0.078 Uiso 1 1 calc R U . . .
C13 C 0.24248(14) -0.02030(14) 0.89048(12) 0.0400(5) Uani 1 1 d . . . . .
H13 H 0.206979 -0.027599 0.930552 0.048 Uiso 1 1 calc R U . . .
C12 C 0.22535(17) -0.09716(17) 0.81768(13) 0.0536(6) Uani 1 1 d . . . . .
H12 H 0.178838 -0.156694 0.808479 0.064 Uiso 1 1 calc R U . . .
C14 C 0.41346(12) 0.17137(12) 1.05165(10) 0.0284(4) Uani 1 1 d . . . . .
C15 C 0.45461(15) 0.26064(13) 1.11487(12) 0.0381(4) Uani 1 1 d . . . . .
H15 H 0.427631 0.308857 1.114014 0.046 Uiso 1 1 calc R U . . .
C16 C 0.53396(15) 0.28029(14) 1.17877(12) 0.0416(5) Uani 1 1 d . . . . .
H16 H 0.561963 0.341851 1.221064 0.050 Uiso 1 1 calc R U . . .
C17 C 0.57249(14) 0.21049(15) 1.18112(12) 0.0397(4) Uani 1 1 d . . . . .
H17 H 0.627515 0.223905 1.224816 0.048 Uiso 1 1 calc R U . . .
C19 C 0.45225(13) 0.10187(13) 1.05542(11) 0.0322(4) Uani 1 1 d . . . . .
H19 H 0.424571 0.040178 1.013297 0.039 Uiso 1 1 calc R U . . .
C18 C 0.53116(14) 0.12137(14) 1.12011(11) 0.0379(4) Uani 1 1 d . . . . .
H18 H 0.556786 0.072905 1.122268 0.045 Uiso 1 1 calc R U . . .
C1A C 0.36678(12) 0.31456(10) 0.56431(9) 0.0219(3) Uani 1 1 d . . . . .
N1A N 0.31378(10) 0.21735(9) 0.54578(8) 0.0246(3) Uani 1 1 d . . . . .
C20 C 0.01652(12) 0.27749(10) 1.00413(9) 0.0221(3) Uani 1 1 d . . . . .
H20 H 0.031638 0.285173 0.954468 0.027 Uiso 1 1 calc R U . . .
C21 C -0.10077(12) 0.22997(11) 0.98581(10) 0.0256(3) Uani 1 1 d . . . . .
C22 C -0.15878(14) 0.24606(13) 1.04388(13) 0.0373(4) Uani 1 1 d . . . . .
H22 H -0.125579 0.290496 1.097880 0.045 Uiso 1 1 calc R U . . .
C23 C -0.26498(16) 0.19797(15) 1.02409(17) 0.0524(6) Uani 1 1 d . . . . .
H23 H -0.303852 0.209742 1.064618 0.063 Uiso 1 1 calc R U . . .
C24 C -0.31416(16) 0.13369(16) 0.94659(18) 0.0592(7) Uani 1 1 d . . . . .
H24 H -0.386936 0.101024 0.933216 0.071 Uiso 1 1 calc R U . . .
C25 C -0.25761(17) 0.11686(15) 0.88852(16) 0.0578(6) Uani 1 1 d . . . . .
H25 H -0.291302 0.071938 0.834764 0.069 Uiso 1 1 calc R U . . .
C27 C 0.05424(12) 0.37594(11) 1.07260(10) 0.0237(3) Uani 1 1 d . . . . .
C26 C -0.15164(15) 0.16484(13) 0.90755(12) 0.0404(4) Uani 1 1 d . . . . .
H26 H -0.113446 0.152992 0.866567 0.048 Uiso 1 1 calc R U . . .
C29 C 0.04905(16) 0.53488(12) 1.12289(12) 0.0391(4) Uani 1 1 d . . . . .
H29 H 0.018902 0.579432 1.117095 0.047 Uiso 1 1 calc R U . . .
C28 C 0.01186(13) 0.44282(11) 1.06572(11) 0.0298(4) Uani 1 1 d . . . . .
H28 H -0.043710 0.424829 1.020861 0.036 Uiso 1 1 calc R U . . .
C2A C 0.31474(12) 0.38004(10) 0.56728(9) 0.0223(3) Uani 1 1 d . . . . .
C30 C 0.12952(17) 0.56232(13) 1.18814(12) 0.0446(5) Uani 1 1 d . . . . .
H30 H 0.156206 0.625955 1.226835 0.054 Uiso 1 1 calc R U . . .
C31 C 0.17112(16) 0.49674(13) 1.19691(12) 0.0417(5) Uani 1 1 d . . . . .
H31 H 0.226092 0.515198 1.242323 0.050 Uiso 1 1 calc R U . . .
C32 C 0.13345(13) 0.40388(11) 1.13999(10) 0.0307(4) Uani 1 1 d . . . . .
H32 H 0.162081 0.359123 1.147202 0.037 Uiso 1 1 calc R U . . .
C33 C 0.20260(14) 0.22180(14) 0.86305(11) 0.0377(4) Uani 1 1 d . . . . .
H33A H 0.227374 0.167857 0.857135 0.045 Uiso 1 1 calc R U . . .
H33B H 0.252513 0.264171 0.846877 0.045 Uiso 1 1 calc R U . . .
C34 C 0.09768(14) 0.18603(13) 0.80638(11) 0.0324(4) Uani 1 1 d . . . . .
C35 C 0.03984(19) 0.09169(15) 0.77322(13) 0.0540(6) Uani 1 1 d . . . . .
H35 H 0.066091 0.050141 0.788465 0.065 Uiso 1 1 calc R U . . .
C36 C -0.0538(2) 0.0567(2) 0.71925(17) 0.0799(9) Uani 1 1 d . . . . .
H36 H -0.091905 -0.008458 0.697513 0.096 Uiso 1 1 calc R U . . .
C37 C -0.0927(2) 0.1143(3) 0.69652(16) 0.0888(11) Uani 1 1 d . . . . .
H37 H -0.158385 0.089704 0.659291 0.107 Uiso 1 1 calc R U . . .
C38 C -0.0367(2) 0.2094(3) 0.72755(17) 0.0830(10) Uani 1 1 d . . . . .
H38 H -0.063359 0.249837 0.710882 0.100 Uiso 1 1 calc R U . . .
C39 C 0.05892(18) 0.24544(16) 0.78335(13) 0.0527(6) Uani 1 1 d . . . . .
H39 H 0.097142 0.310606 0.805355 0.063 Uiso 1 1 calc R U . . .
C40 C 0.29746(14) 0.35541(13) 0.99526(13) 0.0389(4) Uani 1 1 d . . . . .
H40A H 0.360084 0.335220 0.991237 0.047 Uiso 1 1 calc R U . . .
H40B H 0.294621 0.380604 1.052937 0.047 Uiso 1 1 calc R U . . .
C3A C 0.37341(12) 0.47348(11) 0.58991(10) 0.0248(3) Uani 1 1 d . . . . .
H3A H 0.337942 0.517676 0.593325 0.030 Uiso 1 1 calc R U . . .
C41 C 0.30886(14) 0.43269(13) 0.96716(12) 0.0368(4) Uani 1 1 d . . . . .
C42 C 0.3782(2) 0.44619(19) 0.9203(2) 0.0789(9) Uani 1 1 d . . . . .
H42 H 0.418024 0.404989 0.904309 0.095 Uiso 1 1 calc R U . . .
C43 C 0.3909(3) 0.5188(2) 0.8960(2) 0.0940(11) Uani 1 1 d . . . . .
H43 H 0.437780 0.526134 0.862508 0.113 Uiso 1 1 calc R U . . .
C44 C 0.3359(2) 0.57967(18) 0.92040(18) 0.0665(7) Uani 1 1 d . . . . .
H44 H 0.345286 0.630355 0.904874 0.080 Uiso 1 1 calc R U . . .
C45 C 0.26746(17) 0.56735(16) 0.96707(16) 0.0559(6) Uani 1 1 d . . . . .
H45 H 0.229285 0.609803 0.984372 0.067 Uiso 1 1 calc R U . . .
C46 C 0.25325(15) 0.49384(14) 0.98935(13) 0.0436(5) Uani 1 1 d . . . . .
H46 H 0.203852 0.485270 1.020777 0.052 Uiso 1 1 calc R U . . .
C47 C 0.06398(14) 0.05723(12) 1.12885(11) 0.0313(4) Uani 1 1 d . . . . .
H47A H 0.010977 -0.003038 1.092898 0.047 Uiso 1 1 calc R U . . .
H47B H 0.033885 0.093323 1.170879 0.047 Uiso 1 1 calc R U . . .
H47C H 0.123394 0.045915 1.154150 0.047 Uiso 1 1 calc R U . . .
C4A C 0.48139(12) 0.50428(10) 0.60760(10) 0.0256(3) Uani 1 1 d . . . . .
C5A C 0.53140(12) 0.43881(11) 0.60375(10) 0.0263(3) Uani 1 1 d . . . . .
H5A H 0.605534 0.458676 0.615713 0.032 Uiso 1 1 calc R U . . .
C6A C 0.47669(12) 0.34507(10) 0.58298(10) 0.0240(3) Uani 1 1 d . . . . .
C7A C 0.19574(12) 0.35315(11) 0.54522(10) 0.0241(3) Uani 1 1 d . . . . .
H7A H 0.167404 0.292235 0.549485 0.029 Uiso 1 1 calc R U . . .
C8A C 0.15566(12) 0.42386(12) 0.60574(10) 0.0280(4) Uani 1 1 d . . . . .
C9A C 0.1654(2) 0.43070(18) 0.68362(13) 0.0568(6) Uani 1 1 d . . . . .
H9A H 0.198715 0.393138 0.699223 0.068 Uiso 1 1 calc R U . . .
C10A C 0.1273(2) 0.4915(2) 0.73932(14) 0.0696(7) Uani 1 1 d . . . . .
H10A H 0.134891 0.495379 0.792788 0.083 Uiso 1 1 calc R U . . .
C11A C 0.07887(17) 0.54601(17) 0.71808(14) 0.0547(6) Uani 1 1 d . . . . .
H11A H 0.051581 0.586834 0.756167 0.066 Uiso 1 1 calc R U . . .
C12A C 0.07019(17) 0.54115(16) 0.64177(13) 0.0511(5) Uani 1 1 d . . . . .
H12A H 0.038132 0.579864 0.626863 0.061 Uiso 1 1 calc R U . . .
C13A C 0.10792(15) 0.47993(14) 0.58568(12) 0.0402(4) Uani 1 1 d . . . . .
H13A H 0.100615 0.476721 0.532439 0.048 Uiso 1 1 calc R U . . .
C14A C 0.15321(12) 0.33478(11) 0.45804(10) 0.0250(3) Uani 1 1 d . . . . .
C15A C 0.06100(14) 0.26222(13) 0.41466(12) 0.0389(4) Uani 1 1 d . . . . .
H15A H 0.024547 0.227146 0.440460 0.047 Uiso 1 1 calc R U . . .
C16A C 0.02080(16) 0.23976(15) 0.33424(13) 0.0499(5) Uani 1 1 d . . . . .
H16A H -0.042021 0.188959 0.305231 0.060 Uiso 1 1 calc R U . . .
C17A C 0.07142(16) 0.29062(15) 0.29643(12) 0.0458(5) Uani 1 1 d . . . . .
H17A H 0.044519 0.274867 0.241116 0.055 Uiso 1 1 calc R U . . .
C18A C 0.16118(15) 0.36438(15) 0.33927(12) 0.0414(5) Uani 1 1 d . . . . .
H18A H 0.195655 0.400919 0.313806 0.050 Uiso 1 1 calc R U . . .
C19A C 0.20223(13) 0.38627(12) 0.41933(11) 0.0321(4) Uani 1 1 d . . . . .
H19A H 0.264906 0.437353 0.448030 0.039 Uiso 1 1 calc R U . . .
C20A C 0.53673(12) 0.27770(11) 0.58278(10) 0.0269(4) Uani 1 1 d . . . . .
H20A H 0.489327 0.213411 0.544750 0.032 Uiso 1 1 calc R U . . .
C21A C 0.56194(13) 0.27493(12) 0.66458(11) 0.0316(4) Uani 1 1 d . . . . .
C22A C 0.59675(17) 0.20268(14) 0.66893(14) 0.0497(5) Uani 1 1 d . . . . .
H22A H 0.602026 0.155786 0.620779 0.060 Uiso 1 1 calc R U . . .
C23A C 0.6236(2) 0.19815(16) 0.74171(16) 0.0633(7) Uani 1 1 d . . . . .
H23A H 0.648069 0.148926 0.743353 0.076 Uiso 1 1 calc R U . . .
C24A C 0.61508(19) 0.26450(18) 0.81204(16) 0.0596(6) Uani 1 1 d . . . . .
H24A H 0.632859 0.260871 0.862106 0.071 Uiso 1 1 calc R U . . .
C25A C 0.58067(17) 0.33609(18) 0.80927(14) 0.0532(6) Uani 1 1 d . . . . .
H25A H 0.574535 0.382135 0.857581 0.064 Uiso 1 1 calc R U . . .
C26A C 0.55474(14) 0.34127(14) 0.73569(12) 0.0390(4) Uani 1 1 d . . . . .
H26A H 0.531705 0.391403 0.734566 0.047 Uiso 1 1 calc R U . . .
C27A C 0.63229(13) 0.29662(11) 0.54776(10) 0.0282(4) Uani 1 1 d . . . . .
C28A C 0.61814(15) 0.28493(13) 0.46801(11) 0.0369(4) Uani 1 1 d . . . . .
H28A H 0.549371 0.263930 0.435953 0.044 Uiso 1 1 calc R U . . .
C29A C 0.70269(18) 0.30339(14) 0.43435(13) 0.0481(5) Uani 1 1 d . . . . .
H29A H 0.691559 0.295554 0.379724 0.058 Uiso 1 1 calc R U . . .
C30A C 0.80319(17) 0.33317(15) 0.47991(16) 0.0527(6) Uani 1 1 d . . . . .
H30A H 0.861165 0.345429 0.456678 0.063 Uiso 1 1 calc R U . . .
C31A C 0.81866(16) 0.34486(15) 0.55837(15) 0.0519(6) Uani 1 1 d . . . . .
H31A H 0.887639 0.365449 0.589946 0.062 Uiso 1 1 calc R U . . .
C32A C 0.73408(14) 0.32681(13) 0.59231(12) 0.0386(4) Uani 1 1 d . . . . .
H32A H 0.745997 0.335268 0.647090 0.046 Uiso 1 1 calc R U . . .
C33A C 0.24831(12) 0.15896(11) 0.46354(10) 0.0266(3) Uani 1 1 d . . . . .
H33C H 0.203488 0.192760 0.449648 0.032 Uiso 1 1 calc R U . . .
H33D H 0.202136 0.099971 0.462100 0.032 Uiso 1 1 calc R U . . .
C34A C 0.31225(12) 0.13536(10) 0.40129(10) 0.0262(3) Uani 1 1 d . . . . .
C35A C 0.31021(14) 0.16714(11) 0.34112(11) 0.0324(4) Uani 1 1 d . . . . .
H35A H 0.268392 0.205254 0.338982 0.039 Uiso 1 1 calc R U . . .
C36A C 0.36895(15) 0.14380(13) 0.28353(11) 0.0404(5) Uani 1 1 d . . . . .
H36A H 0.366643 0.165646 0.242180 0.048 Uiso 1 1 calc R U . . .
C37A C 0.43018(15) 0.08923(13) 0.28653(12) 0.0423(5) Uani 1 1 d . . . . .
H37A H 0.471015 0.074154 0.247748 0.051 Uiso 1 1 calc R U . . .
C38A C 0.43236(15) 0.05643(13) 0.34568(12) 0.0402(5) Uani 1 1 d . . . . .
H38A H 0.474423 0.018426 0.347539 0.048 Uiso 1 1 calc R U . . .
C39A C 0.37340(13) 0.07871(12) 0.40244(11) 0.0324(4) Uani 1 1 d . . . . .
H39A H 0.374586 0.055128 0.442690 0.039 Uiso 1 1 calc R U . . .
C40A C 0.27263(15) 0.20120(12) 0.61187(11) 0.0334(4) Uani 1 1 d . . . . .
H40C H 0.212231 0.224304 0.618909 0.040 Uiso 1 1 calc R U . . .
H40D H 0.327124 0.237433 0.662863 0.040 Uiso 1 1 calc R U . . .
C41A C 0.23909(15) 0.09876(12) 0.59544(11) 0.0352(4) Uani 1 1 d . . . . .
C42A C 0.30915(16) 0.04894(14) 0.58394(12) 0.0410(5) Uani 1 1 d . . . . .
H42A H 0.380871 0.080913 0.590872 0.049 Uiso 1 1 calc R U . . .
C43A C 0.27579(19) -0.04676(15) 0.56248(14) 0.0517(6) Uani 1 1 d . . . . .
H43A H 0.323976 -0.080679 0.553622 0.062 Uiso 1 1 calc R U . . .
C44A C 0.1722(2) -0.09248(16) 0.55406(18) 0.0688(8) Uani 1 1 d . . . . .
H44A H 0.148544 -0.158367 0.538626 0.083 Uiso 1 1 calc R U . . .
C45A C 0.1031(2) -0.04328(17) 0.5679(2) 0.0819(9) Uani 1 1 d . . . . .
H45A H 0.031961 -0.074892 0.563158 0.098 Uiso 1 1 calc R U . . .
C46A C 0.13646(18) 0.05204(15) 0.58856(16) 0.0572(6) Uani 1 1 d . . . . .
H46A H 0.088076 0.085709 0.598141 0.069 Uiso 1 1 calc R U . . .

loop_
_atom_site_aniso_label
_atom_site_aniso_U_11
_atom_site_aniso_U_22
_atom_site_aniso_U_33
_atom_site_aniso_U_23
_atom_site_aniso_U_13
_atom_site_aniso_U_12
C1 0.0237(8) 0.0236(8) 0.0230(8) 0.0101(7) 0.0052(6) 0.0079(6)
N1 0.0257(7) 0.0335(7) 0.0311(8) 0.0201(6) 0.0090(6) 0.0095(6)
C2 0.0241(8) 0.0283(8) 0.0270(9) 0.0121(7) 0.0069(6) 0.0108(7)
C4 0.0281(8) 0.0218(8) 0.0236(8) 0.0090(7) 0.0060(6) 0.0076(6)
C3 0.0295(8) 0.0270(8) 0.0305(9) 0.0144(7) 0.0084(7) 0.0140(7)
C5 0.0234(8) 0.0219(7) 0.0240(8) 0.0076(6) 0.0081(6) 0.0084(6)
C6 0.0229(7) 0.0189(7) 0.0204(8) 0.0059(6) 0.0028(6) 0.0069(6)
C7 0.0267(8) 0.0391(9) 0.0342(10) 0.0227(8) 0.0124(7) 0.0170(7)
C9 0.0539(12) 0.0803(16) 0.0425(12) 0.0349(12) 0.0243(10) 0.0475(12)
C8 0.0313(9) 0.0546(11) 0.0289(9) 0.0203(9) 0.0089(7) 0.0294(9)
C00Y 0.0295(9) 0.0202(8) 0.0432(11) 0.0097(7) 0.0092(8) 0.0046(7)
C11 0.0747(17) 0.092(2) 0.0311(12) 0.0058(12) -0.0019(12) 0.0628(16)
C10 0.0819(18) 0.113(2) 0.0367(13) 0.0365(15) 0.0290(12) 0.0748(18)
C13 0.0319(9) 0.0522(12) 0.0330(10) 0.0097(9) 0.0027(8) 0.0233(9)
C12 0.0448(12) 0.0623(14) 0.0400(12) 0.0026(10) -0.0084(10) 0.0318(11)
C14 0.0238(8) 0.0374(9) 0.0317(9) 0.0196(8) 0.0128(7) 0.0116(7)
C15 0.0428(11) 0.0376(10) 0.0386(11) 0.0199(9) 0.0114(9) 0.0140(8)
C16 0.0438(11) 0.0423(11) 0.0329(11) 0.0154(9) 0.0097(9) 0.0049(9)
C17 0.0307(9) 0.0598(13) 0.0306(10) 0.0210(9) 0.0074(8) 0.0145(9)
C19 0.0264(8) 0.0412(10) 0.0333(10) 0.0163(8) 0.0088(7) 0.0159(8)
C18 0.0345(10) 0.0533(12) 0.0349(10) 0.0209(9) 0.0096(8) 0.0246(9)
C1A 0.0245(8) 0.0194(7) 0.0184(8) 0.0070(6) 0.0039(6) 0.0036(6)
N1A 0.0279(7) 0.0186(6) 0.0232(7) 0.0082(5) 0.0053(5) 0.0019(5)
C20 0.0243(8) 0.0237(8) 0.0210(8) 0.0103(6) 0.0059(6) 0.0102(6)
C21 0.0248(8) 0.0231(8) 0.0324(9) 0.0145(7) 0.0034(7) 0.0106(6)
C22 0.0342(10) 0.0344(10) 0.0470(12) 0.0189(9) 0.0157(8) 0.0117(8)
C23 0.0353(11) 0.0509(13) 0.0923(19) 0.0460(13) 0.0294(12) 0.0180(10)
C24 0.0270(10) 0.0498(13) 0.105(2) 0.0486(15) -0.0026(12) 0.0029(10)
C25 0.0447(12) 0.0426(12) 0.0644(16) 0.0188(11) -0.0219(11) -0.0006(10)
C27 0.0256(8) 0.0218(8) 0.0257(9) 0.0117(7) 0.0081(6) 0.0074(6)
C26 0.0389(10) 0.0366(10) 0.0374(11) 0.0107(9) -0.0025(8) 0.0109(8)
C29 0.0571(12) 0.0275(9) 0.0385(11) 0.0153(8) 0.0109(9) 0.0208(9)
C28 0.0341(9) 0.0280(8) 0.0294(9) 0.0134(7) 0.0049(7) 0.0121(7)
C2A 0.0233(8) 0.0225(7) 0.0191(8) 0.0074(6) 0.0060(6) 0.0056(6)
C30 0.0655(13) 0.0231(9) 0.0344(11) 0.0055(8) 0.0026(9) 0.0108(9)
C31 0.0503(12) 0.0315(9) 0.0315(10) 0.0091(8) -0.0064(9) 0.0073(8)
C32 0.0355(9) 0.0253(8) 0.0299(9) 0.0125(7) 0.0011(7) 0.0089(7)
C33 0.0373(10) 0.0568(12) 0.0343(10) 0.0272(9) 0.0166(8) 0.0242(9)
C34 0.0372(9) 0.0376(10) 0.0276(9) 0.0149(8) 0.0135(7) 0.0160(8)
C35 0.0671(15) 0.0449(12) 0.0443(13) 0.0177(10) 0.0215(11) 0.0068(11)
C36 0.0675(18) 0.0768(19) 0.0498(16) 0.0016(14) 0.0124(14) -0.0113(15)
C37 0.0459(15) 0.127(3) 0.0397(15) -0.0083(17) -0.0047(11) 0.0140(17)
C38 0.085(2) 0.120(3) 0.0536(16) 0.0267(17) 0.0016(15) 0.070(2)
C39 0.0641(14) 0.0502(12) 0.0446(13) 0.0156(10) 0.0005(11) 0.0315(11)
C40 0.0299(9) 0.0413(10) 0.0512(12) 0.0293(10) 0.0047(8) 0.0073(8)
C3A 0.0265(8) 0.0221(8) 0.0265(9) 0.0093(7) 0.0072(7) 0.0099(6)
C41 0.0286(9) 0.0409(10) 0.0503(12) 0.0289(9) 0.0119(8) 0.0101(8)
C42 0.0773(18) 0.0785(18) 0.143(3) 0.0802(19) 0.0791(19) 0.0502(15)
C43 0.107(2) 0.098(2) 0.151(3) 0.098(2) 0.099(2) 0.0549(19)
C44 0.0678(16) 0.0688(16) 0.103(2) 0.0681(16) 0.0389(15) 0.0294(13)
C45 0.0480(12) 0.0543(13) 0.0882(18) 0.0470(13) 0.0264(12) 0.0230(11)
C46 0.0411(11) 0.0451(11) 0.0581(13) 0.0314(10) 0.0235(10) 0.0158(9)
C47 0.0365(9) 0.0313(9) 0.0363(10) 0.0206(8) 0.0150(8) 0.0148(7)
C4A 0.0277(8) 0.0198(7) 0.0242(8) 0.0058(6) 0.0063(7) 0.0048(6)
C5A 0.0221(8) 0.0226(8) 0.0276(9) 0.0064(7) 0.0033(6) 0.0043(6)
C6A 0.0265(8) 0.0200(7) 0.0222(8) 0.0063(6) 0.0037(6) 0.0069(6)
C7A 0.0226(8) 0.0235(8) 0.0260(9) 0.0107(7) 0.0082(6) 0.0058(6)
C8A 0.0218(8) 0.0314(9) 0.0275(9) 0.0096(7) 0.0090(7) 0.0062(7)
C9A 0.0769(16) 0.0780(16) 0.0374(12) 0.0283(12) 0.0252(11) 0.0490(14)
C10A 0.0913(19) 0.100(2) 0.0329(13) 0.0251(13) 0.0303(13) 0.0542(17)
C11A 0.0508(13) 0.0639(14) 0.0445(13) 0.0073(11) 0.0232(10) 0.0290(11)
C12A 0.0588(13) 0.0575(13) 0.0473(13) 0.0175(11) 0.0252(11) 0.0365(11)
C13A 0.0460(11) 0.0480(11) 0.0360(11) 0.0173(9) 0.0197(9) 0.0266(9)
C14A 0.0232(8) 0.0253(8) 0.0267(9) 0.0084(7) 0.0071(6) 0.0111(6)
C15A 0.0299(9) 0.0354(10) 0.0439(11) 0.0161(9) -0.0008(8) 0.0032(8)
C16A 0.0406(11) 0.0420(11) 0.0459(13) 0.0081(10) -0.0142(9) 0.0055(9)
C17A 0.0525(12) 0.0536(12) 0.0288(10) 0.0101(9) 0.0001(9) 0.0279(10)
C18A 0.0442(11) 0.0553(12) 0.0338(11) 0.0228(10) 0.0130(9) 0.0225(10)
C19A 0.0276(9) 0.0371(9) 0.0299(10) 0.0134(8) 0.0070(7) 0.0088(7)
C20A 0.0261(8) 0.0181(7) 0.0300(9) 0.0058(7) -0.0011(7) 0.0063(6)
C21A 0.0261(8) 0.0281(8) 0.0379(10) 0.0157(8) 0.0010(7) 0.0040(7)
C22A 0.0627(14) 0.0320(10) 0.0479(13) 0.0167(9) -0.0083(10) 0.0142(9)
C23A 0.0752(16) 0.0440(13) 0.0672(17) 0.0328(13) -0.0137(13) 0.0117(12)
C24A 0.0603(14) 0.0702(16) 0.0540(15) 0.0418(14) 0.0017(11) 0.0113(12)
C25A 0.0468(12) 0.0760(16) 0.0390(12) 0.0268(12) 0.0114(10) 0.0187(11)
C26A 0.0357(10) 0.0492(11) 0.0380(11) 0.0221(9) 0.0097(8) 0.0172(9)
C27A 0.0298(8) 0.0187(7) 0.0303(9) 0.0032(7) 0.0041(7) 0.0104(7)
C28A 0.0421(10) 0.0342(10) 0.0335(10) 0.0118(8) 0.0056(8) 0.0157(8)
C29A 0.0648(14) 0.0465(12) 0.0436(12) 0.0197(10) 0.0246(11) 0.0285(11)
C30A 0.0487(13) 0.0474(12) 0.0722(17) 0.0244(12) 0.0328(12) 0.0250(10)
C31A 0.0308(10) 0.0534(13) 0.0622(15) 0.0136(11) 0.0108(10) 0.0150(9)
C32A 0.0314(9) 0.0385(10) 0.0356(11) 0.0055(8) 0.0021(8) 0.0123(8)
C33A 0.0256(8) 0.0211(8) 0.0276(9) 0.0076(7) 0.0053(7) 0.0034(6)
C34A 0.0262(8) 0.0160(7) 0.0257(9) 0.0036(6) 0.0018(6) -0.0009(6)
C35A 0.0362(9) 0.0227(8) 0.0320(10) 0.0099(7) 0.0044(8) 0.0032(7)
C36A 0.0482(11) 0.0366(10) 0.0287(10) 0.0136(8) 0.0096(8) 0.0014(9)
C37A 0.0425(11) 0.0343(10) 0.0360(11) 0.0035(8) 0.0159(9) 0.0039(8)
C38A 0.0400(10) 0.0302(9) 0.0437(12) 0.0066(8) 0.0124(9) 0.0126(8)
C39A 0.0355(9) 0.0256(8) 0.0319(10) 0.0094(7) 0.0061(7) 0.0079(7)
C40A 0.0430(10) 0.0286(9) 0.0304(10) 0.0151(8) 0.0126(8) 0.0085(8)
C41A 0.0441(10) 0.0316(9) 0.0344(10) 0.0204(8) 0.0123(8) 0.0081(8)
C42A 0.0457(11) 0.0410(11) 0.0431(12) 0.0254(9) 0.0102(9) 0.0130(9)
C43A 0.0728(15) 0.0449(12) 0.0558(14) 0.0325(11) 0.0217(12) 0.0285(11)
C44A 0.0802(18) 0.0317(11) 0.101(2) 0.0360(13) 0.0334(16) 0.0103(12)
C45A 0.0614(16) 0.0439(13) 0.147(3) 0.0494(17) 0.0420(18) 0.0066(12)
C46A 0.0514(13) 0.0421(12) 0.0911(19) 0.0379(12) 0.0341(13) 0.0136(10)

loop_
_atom_type_symbol
_atom_type_description
_atom_type_scat_dispersion_real
_atom_type_scat_dispersion_imag
_atom_type_scat_source
C C 0.0033 0.0016 'International Tables Vol C Tables 4.2.6.8 and 6.1.1.4'
H H 0.0000 0.0000 'International Tables Vol C Tables 4.2.6.8 and 6.1.1.4'
N N 0.0061 0.0033 'International Tables Vol C Tables 4.2.6.8 and 6.1.1.4'

loop_
_geom_angle_atom_site_label_1
_geom_angle_atom_site_label_2
_geom_angle_atom_site_label_3
_geom_angle
_geom_angle_site_symmetry_1
_geom_angle_site_symmetry_3
_geom_angle_publ_flag
C6 C1 C2 118.54(14) . . ?
C6 C1 N1 118.07(13) . . ?
C2 C1 N1 123.34(14) . . ?
C1 N1 C33 115.83(14) . . ?
C1 N1 C40 114.33(13) . . ?
C33 N1 C40 114.84(14) . . ?
C3 C2 C1 119.53(14) . . ?
C3 C2 C7 118.17(14) . . ?
C1 C2 C7 122.29(14) . . ?
C3 C4 C5 117.61(14) . . ?
C3 C4 C47 120.96(14) . . ?
C5 C4 C47 121.43(14) . . ?
C4 C3 C2 122.27(15) . . ?
C4 C3 H3 118.9 . . ?
C2 C3 H3 118.9 . . ?
C4 C5 C6 122.17(14) . . ?
C4 C5 H5 118.9 . . ?
C6 C5 H5 118.9 . . ?
C5 C6 C1 119.83(14) . . ?
C5 C6 C20 119.61(13) . . ?
C1 C6 C20 120.46(13) . . ?
C8 C7 C14 114.29(13) . . ?
C8 C7 C2 112.84(14) . . ?
C14 C7 C2 110.82(14) . . ?
C8 C7 H7 106.1 . . ?
C14 C7 H7 106.1 . . ?
C2 C7 H7 106.1 . . ?
C10 C9 C8 120.6(2) . . ?
C10 C9 H9 119.7 . . ?
C8 C9 H9 119.7 . . ?
C13 C8 C9 118.17(19) . . ?
C13 C8 C7 123.44(16) . . ?
C9 C8 C7 118.35(18) . . ?
C4A C00Y H00A 109.5 . . ?
C4A C00Y H00B 109.5 . . ?
H00A C00Y H00B 109.5 . . ?
C4A C00Y H00C 109.5 . . ?
H00A C00Y H00C 109.5 . . ?
H00B C00Y H00C 109.5 . . ?
C10 C11 C12 119.6(2) . . ?
C10 C11 H11 120.2 . . ?
C12 C11 H11 120.2 . . ?
C11 C10 C9 120.4(2) . . ?
C11 C10 H10 119.8 . . ?
C9 C10 H10 119.8 . . ?
C8 C13 C12 120.8(2) . . ?
C8 C13 H13 119.6 . . ?
C12 C13 H13 119.6 . . ?
C11 C12 C13 120.3(2) . . ?
C11 C12 H12 119.9 . . ?
C13 C12 H12 119.9 . . ?
C19 C14 C15 118.29(16) . . ?
C19 C14 C7 123.37(16) . . ?
C15 C14 C7 118.35(15) . . ?
C16 C15 C14 121.08(18) . . ?
C16 C15 H15 119.5 . . ?
C14 C15 H15 119.5 . . ?
C17 C16 C15 119.86(19) . . ?
C17 C16 H16 120.1 . . ?
C15 C16 H16 120.1 . . ?
C18 C17 C16 119.84(18) . . ?
C18 C17 H17 120.1 . . ?
C16 C17 H17 120.1 . . ?
C14 C19 C18 120.61(17) . . ?
C14 C19 H19 119.7 . . ?
C18 C19 H19 119.7 . . ?
C17 C18 C19 120.30(18) . . ?
C17 C18 H18 119.9 . . ?
C19 C18 H18 119.9 . . ?
C6A C1A C2A 119.06(13) . . ?
C6A C1A N1A 117.25(13) . . ?
C2A C1A N1A 123.65(13) . . ?
C1A N1A C33A 116.52(12) . . ?
C1A N1A C40A 114.74(12) . . ?
C33A N1A C40A 116.54(13) . . ?
C21 C20 C27 113.12(13) . . ?
C21 C20 C6 111.78(12) . . ?
C27 C20 C6 112.24(12) . . ?
C21 C20 H20 106.4 . . ?
C27 C20 H20 106.4 . . ?
C6 C20 H20 106.4 . . ?
C22 C21 C26 118.21(17) . . ?
C22 C21 C20 123.31(16) . . ?
C26 C21 C20 118.44(16) . . ?
C21 C22 C23 120.7(2) . . ?
C21 C22 H22 119.7 . . ?
C23 C22 H22 119.7 . . ?
C24 C23 C22 120.5(2) . . ?
C24 C23 H23 119.8 . . ?
C22 C23 H23 119.8 . . ?
C23 C24 C25 119.4(2) . . ?
C23 C24 H24 120.3 . . ?
C25 C24 H24 120.3 . . ?
C24 C25 C26 120.5(2) . . ?
C24 C25 H25 119.7 . . ?
C26 C25 H25 119.7 . . ?
C32 C27 C28 117.98(15) . . ?
C32 C27 C20 123.01(14) . . ?
C28 C27 C20 118.91(14) . . ?
C25 C26 C21 120.7(2) . . ?
C25 C26 H26 119.7 . . ?
C21 C26 H26 119.7 . . ?
C30 C29 C28 120.26(17) . . ?
C30 C29 H29 119.9 . . ?
C28 C29 H29 119.9 . . ?
C29 C28 C27 121.22(16) . . ?
C29 C28 H28 119.4 . . ?
C27 C28 H28 119.4 . . ?
C3A C2A C1A 119.13(14) . . ?
C3A C2A C7A 117.86(13) . . ?
C1A C2A C7A 123.01(13) . . ?
C29 C30 C31 119.41(17) . . ?
C29 C30 H30 120.3 . . ?
C31 C30 H30 120.3 . . ?
C30 C31 C32 120.59(17) . . ?
C30 C31 H31 119.7 . . ?
C32 C31 H31 119.7 . . ?
C27 C32 C31 120.50(16) . . ?
C27 C32 H32 119.7 . . ?
C31 C32 H32 119.7 . . ?
N1 C33 C34 114.44(14) . . ?
N1 C33 H33A 108.7 . . ?
C34 C33 H33A 108.7 . . ?
N1 C33 H33B 108.7 . . ?
C34 C33 H33B 108.7 . . ?
H33A C33 H33B 107.6 . . ?
C39 C34 C35 118.5(2) . . ?
C39 C34 C33 120.94(18) . . ?
C35 C34 C33 120.48(18) . . ?
C36 C35 C34 121.7(3) . . ?
C36 C35 H35 119.1 . . ?
C34 C35 H35 119.1 . . ?
C37 C36 C35 120.3(3) . . ?
C37 C36 H36 119.9 . . ?
C35 C36 H36 119.9 . . ?
C36 C37 C38 120.0(2) . . ?
C36 C37 H37 120.0 . . ?
C38 C37 H37 120.0 . . ?
C37 C38 C39 119.7(3) . . ?
C37 C38 H38 120.1 . . ?
C39 C38 H38 120.1 . . ?
C34 C39 C38 119.7(2) . . ?
C34 C39 H39 120.1 . . ?
C38 C39 H39 120.1 . . ?
N1 C40 C41 113.77(15) . . ?
N1 C40 H40A 108.8 . . ?
C41 C40 H40A 108.8 . . ?
N1 C40 H40B 108.8 . . ?
C41 C40 H40B 108.8 . . ?
H40A C40 H40B 107.7 . . ?
C4A C3A C2A 122.44(14) . . ?
C4A C3A H3A 118.8 . . ?
C2A C3A H3A 118.8 . . ?
C46 C41 C42 117.69(18) . . ?
C46 C41 C40 121.30(17) . . ?
C42 C41 C40 120.98(18) . . ?
C41 C42 C43 121.2(2) . . ?
C41 C42 H42 119.4 . . ?
C43 C42 H42 119.4 . . ?
C44 C43 C42 119.8(2) . . ?
C44 C43 H43 120.1 . . ?
C42 C43 H43 120.1 . . ?
C45 C44 C43 119.6(2) . . ?
C45 C44 H44 120.2 . . ?
C43 C44 H44 120.2 . . ?
C44 C45 C46 120.4(2) . . ?
C44 C45 H45 119.8 . . ?
C46 C45 H45 119.8 . . ?
C41 C46 C45 121.34(19) . . ?
C41 C46 H46 119.3 . . ?
C45 C46 H46 119.3 . . ?
C4 C47 H47A 109.5 . . ?
C4 C47 H47B 109.5 . . ?
H47A C47 H47B 109.5 . . ?
C4 C47 H47C 109.5 . . ?
H47A C47 H47C 109.5 . . ?
H47B C47 H47C 109.5 . . ?
C3A C4A C5A 117.70(14) . . ?
C3A C4A C00Y 120.93(14) . . ?
C5A C4A C00Y 121.36(14) . . ?
C4A C5A C6A 122.22(14) . . ?
C4A C5A H5A 118.9 . . ?
C6A C5A H5A 118.9 . . ?
C5A C6A C1A 119.43(14) . . ?
C5A C6A C20A 119.41(14) . . ?
C1A C6A C20A 121.14(13) . . ?
C14A C7A C2A 112.83(13) . . ?
C14A C7A C8A 112.25(13) . . ?
C2A C7A C8A 112.14(13) . . ?
C14A C7A H7A 106.3 . . ?
C2A C7A H7A 106.3 . . ?
C8A C7A H7A 106.3 . . ?
C13A C8A C9A 117.85(17) . . ?
C13A C8A C7A 123.05(16) . . ?
C9A C8A C7A 119.08(16) . . ?
C8A C9A C10A 120.9(2) . . ?
C8A C9A H9A 119.6 . . ?
C10A C9A H9A 119.6 . . ?
C11A C10A C9A 120.5(2) . . ?
C11A C10A H10A 119.7 . . ?
C9A C10A H10A 119.7 . . ?
C12A C11A C10A 119.3(2) . . ?
C12A C11A H11A 120.4 . . ?
C10A C11A H11A 120.4 . . ?
C11A C12A C13A 120.3(2) . . ?
C11A C12A H12A 119.8 . . ?
C13A C12A H12A 119.8 . . ?
C8A C13A C12A 121.16(19) . . ?
C8A C13A H13A 119.4 . . ?
C12A C13A H13A 119.4 . . ?
C19A C14A C15A 117.78(16) . . ?
C19A C14A C7A 123.62(14) . . ?
C15A C14A C7A 118.61(15) . . ?
C14A C15A C16A 121.19(19) . . ?
C14A C15A H15A 119.4 . . ?
C16A C15A H15A 119.4 . . ?
C17A C16A C15A 120.20(18) . . ?
C17A C16A H16A 119.9 . . ?
C15A C16A H16A 119.9 . . ?
C18A C17A C16A 119.26(19) . . ?
C18A C17A H17A 120.4 . . ?
C16A C17A H17A 120.4 . . ?
C17A C18A C19A 120.67(19) . . ?
C17A C18A H18A 119.7 . . ?
C19A C18A H18A 119.7 . . ?
C14A C19A C18A 120.87(17) . . ?
C14A C19A H19A 119.6 . . ?
C18A C19A H19A 119.6 . . ?
C21A C20A C6A 113.06(14) . . ?
C21A C20A C27A 113.29(13) . . ?
C6A C20A C27A 110.91(13) . . ?
C21A C20A H20A 106.3 . . ?
C6A C20A H20A 106.3 . . ?
C27A C20A H20A 106.3 . . ?
C26A C21A C22A 117.61(18) . . ?
C26A C21A C20A 123.65(16) . . ?
C22A C21A C20A 118.72(17) . . ?
C23A C22A C21A 121.3(2) . . ?
C23A C22A H22A 119.4 . . ?
C21A C22A H22A 119.4 . . ?
C24A C23A C22A 120.4(2) . . ?
C24A C23A H23A 119.8 . . ?
C22A C23A H23A 119.8 . . ?
C25A C24A C23A 119.5(2) . . ?
C25A C24A H24A 120.3 . . ?
C23A C24A H24A 120.3 . . ?
C24A C25A C26A 120.1(2) . . ?
C24A C25A H25A 119.9 . . ?
C26A C25A H25A 119.9 . . ?
C21A C26A C25A 121.17(19) . . ?
C21A C26A H26A 119.4 . . ?
C25A C26A H26A 119.4 . . ?
C28A C27A C32A 117.63(17) . . ?
C28A C27A C20A 119.09(15) . . ?
C32A C27A C20A 123.27(16) . . ?
C29A C28A C27A 121.01(18) . . ?
C29A C28A H28A 119.5 . . ?
C27A C28A H28A 119.5 . . ?
C30A C29A C28A 120.2(2) . . ?
C30A C29A H29A 119.9 . . ?
C28A C29A H29A 119.9 . . ?
C31A C30A C29A 119.6(2) . . ?
C31A C30A H30A 120.2 . . ?
C29A C30A H30A 120.2 . . ?
C30A C31A C32A 120.3(2) . . ?
C30A C31A H31A 119.9 . . ?
C32A C31A H31A 119.9 . . ?
C31A C32A C27A 121.27(19) . . ?
C31A C32A H32A 119.4 . . ?
C27A C32A H32A 119.4 . . ?
N1A C33A C34A 112.33(13) . . ?
N1A C33A H33C 109.1 . . ?
C34A C33A H33C 109.1 . . ?
N1A C33A H33D 109.1 . . ?
C34A C33A H33D 109.1 . . ?
H33C C33A H33D 107.9 . . ?
C35A C34A C39A 118.46(16) . . ?
C35A C34A C33A 121.38(15) . . ?
C39A C34A C33A 120.15(15) . . ?
C34A C35A C36A 120.62(17) . . ?
C34A C35A H35A 119.7 . . ?
C36A C35A H35A 119.7 . . ?
C37A C36A C35A 120.05(18) . . ?
C37A C36A H36A 120.0 . . ?
C35A C36A H36A 120.0 . . ?
C36A C37A C38A 120.00(18) . . ?
C36A C37A H37A 120.0 . . ?
C38A C37A H37A 120.0 . . ?
C37A C38A C39A 120.09(18) . . ?
C37A C38A H38A 120.0 . . ?
C39A C38A H38A 120.0 . . ?
C38A C39A C34A 120.76(17) . . ?
C38A C39A H39A 119.6 . . ?
C34A C39A H39A 119.6 . . ?
N1A C40A C41A 111.83(14) . . ?
N1A C40A H40C 109.2 . . ?
C41A C40A H40C 109.2 . . ?
N1A C40A H40D 109.2 . . ?
C41A C40A H40D 109.2 . . ?
H40C C40A H40D 107.9 . . ?
C46A C41A C42A 118.77(18) . . ?
C46A C41A C40A 119.96(18) . . ?
C42A C41A C40A 121.22(17) . . ?
C43A C42A C41A 120.73(19) . . ?
C43A C42A H42A 119.6 . . ?
C41A C42A H42A 119.6 . . ?
C44A C43A C42A 119.4(2) . . ?
C44A C43A H43A 120.3 . . ?
C42A C43A H43A 120.3 . . ?
C45A C44A C43A 120.2(2) . . ?
C45A C44A H44A 119.9 . . ?
C43A C44A H44A 119.9 . . ?
C44A C45A C46A 120.2(2) . . ?
C44A C45A H45A 119.9 . . ?
C46A C45A H45A 119.9 . . ?
C41A C46A C45A 120.6(2) . . ?
C41A C46A H46A 119.7 . . ?
C45A C46A H46A 119.7 . . ?

loop_
_geom_bond_atom_site_label_1
_geom_bond_atom_site_label_2
_geom_bond_distance
_geom_bond_site_symmetry_2
_geom_bond_publ_flag
C1 C6 1.405(2) . ?
C1 C2 1.411(2) . ?
C1 N1 1.443(2) . ?
N1 C33 1.472(2) . ?
N1 C40 1.476(2) . ?
C2 C3 1.392(2) . ?
C2 C7 1.529(2) . ?
C4 C3 1.385(2) . ?
C4 C5 1.386(2) . ?
C4 C47 1.507(2) . ?
C3 H3 0.9500 . ?
C5 C6 1.390(2) . ?
C5 H5 0.9500 . ?
C6 C20 1.524(2) . ?
C7 C8 1.521(3) . ?
C7 C14 1.528(2) . ?
C7 H7 1.0000 . ?
C9 C10 1.383(3) . ?
C9 C8 1.396(3) . ?
C9 H9 0.9500 . ?
C8 C13 1.385(3) . ?
C00Y C4A 1.508(2) . ?
C00Y H00A 0.9800 . ?
C00Y H00B 0.9800 . ?
C00Y H00C 0.9800 . ?
C11 C10 1.374(4) . ?
C11 C12 1.377(4) . ?
C11 H11 0.9500 . ?
C10 H10 0.9500 . ?
C13 C12 1.387(3) . ?
C13 H13 0.9500 . ?
C12 H12 0.9500 . ?
C14 C19 1.382(2) . ?
C14 C15 1.391(3) . ?
C15 C16 1.380(3) . ?
C15 H15 0.9500 . ?
C16 C17 1.377(3) . ?
C16 H16 0.9500 . ?
C17 C18 1.374(3) . ?
C17 H17 0.9500 . ?
C19 C18 1.386(2) . ?
C19 H19 0.9500 . ?
C18 H18 0.9500 . ?
C1A C6A 1.408(2) . ?
C1A C2A 1.409(2) . ?
C1A N1A 1.4431(19) . ?
N1A C33A 1.470(2) . ?
N1A C40A 1.471(2) . ?
C20 C21 1.521(2) . ?
C20 C27 1.524(2) . ?
C20 H20 1.0000 . ?
C21 C22 1.382(2) . ?
C21 C26 1.386(2) . ?
C22 C23 1.387(3) . ?
C22 H22 0.9500 . ?
C23 C24 1.369(4) . ?
C23 H23 0.9500 . ?
C24 C25 1.369(4) . ?
C24 H24 0.9500 . ?
C25 C26 1.385(3) . ?
C25 H25 0.9500 . ?
C27 C32 1.388(2) . ?
C27 C28 1.391(2) . ?
C26 H26 0.9500 . ?
C29 C30 1.374(3) . ?
C29 C28 1.381(2) . ?
C29 H29 0.9500 . ?
C28 H28 0.9500 . ?
C2A C3A 1.393(2) . ?
C2A C7A 1.530(2) . ?
C30 C31 1.377(3) . ?
C30 H30 0.9500 . ?
C31 C32 1.388(2) . ?
C31 H31 0.9500 . ?
C32 H32 0.9500 . ?
C33 C34 1.500(3) . ?
C33 H33A 0.9900 . ?
C33 H33B 0.9900 . ?
C34 C39 1.379(3) . ?
C34 C35 1.382(3) . ?
C35 C36 1.362(4) . ?
C35 H35 0.9500 . ?
C36 C37 1.350(4) . ?
C36 H36 0.9500 . ?
C37 C38 1.389(5) . ?
C37 H37 0.9500 . ?
C38 C39 1.396(3) . ?
C38 H38 0.9500 . ?
C39 H39 0.9500 . ?
C40 C41 1.504(2) . ?
C40 H40A 0.9900 . ?
C40 H40B 0.9900 . ?
C3A C4A 1.383(2) . ?
C3A H3A 0.9500 . ?
C41 C46 1.370(3) . ?
C41 C42 1.376(3) . ?
C42 C43 1.385(3) . ?
C42 H42 0.9500 . ?
C43 C44 1.365(4) . ?
C43 H43 0.9500 . ?
C44 C45 1.360(3) . ?
C44 H44 0.9500 . ?
C45 C46 1.375(3) . ?
C45 H45 0.9500 . ?
C46 H46 0.9500 . ?
C47 H47A 0.9800 . ?
C47 H47B 0.9800 . ?
C47 H47C 0.9800 . ?
C4A C5A 1.387(2) . ?
C5A C6A 1.391(2) . ?
C5A H5A 0.9500 . ?
C6A C20A 1.523(2) . ?
C7A C14A 1.525(2) . ?
C7A C8A 1.532(2) . ?
C7A H7A 1.0000 . ?
C8A C13A 1.373(3) . ?
C8A C9A 1.378(3) . ?
C9A C10A 1.382(3) . ?
C9A H9A 0.9500 . ?
C10A C11A 1.368(3) . ?
C10A H10A 0.9500 . ?
C11A C12A 1.361(3) . ?
C11A H11A 0.9500 . ?
C12A C13A 1.387(3) . ?
C12A H12A 0.9500 . ?
C13A H13A 0.9500 . ?
C14A C19A 1.382(2) . ?
C14A C15A 1.383(2) . ?
C15A C16A 1.386(3) . ?
C15A H15A 0.9500 . ?
C16A C17A 1.371(3) . ?
C16A H16A 0.9500 . ?
C17A C18A 1.369(3) . ?
C17A H17A 0.9500 . ?
C18A C19A 1.385(3) . ?
C18A H18A 0.9500 . ?
C19A H19A 0.9500 . ?
C20A C21A 1.520(2) . ?
C20A C27A 1.526(2) . ?
C20A H20A 1.0000 . ?
C21A C26A 1.378(3) . ?
C21A C22A 1.397(3) . ?
C22A C23A 1.377(3) . ?
C22A H22A 0.9500 . ?
C23A C24A 1.375(4) . ?
C23A H23A 0.9500 . ?
C24A C25A 1.375(3) . ?
C24A H24A 0.9500 . ?
C25A C26A 1.394(3) . ?
C25A H25A 0.9500 . ?
C26A H26A 0.9500 . ?
C27A C28A 1.386(3) . ?
C27A C32A 1.389(2) . ?
C28A C29A 1.385(3) . ?
C28A H28A 0.9500 . ?
C29A C30A 1.382(3) . ?
C29A H29A 0.9500 . ?
C30A C31A 1.362(3) . ?
C30A H30A 0.9500 . ?
C31A C32A 1.387(3) . ?
C31A H31A 0.9500 . ?
C32A H32A 0.9500 . ?
C33A C34A 1.508(2) . ?
C33A H33C 0.9900 . ?
C33A H33D 0.9900 . ?
C34A C35A 1.382(2) . ?
C34A C39A 1.394(2) . ?
C35A C36A 1.394(3) . ?
C35A H35A 0.9500 . ?
C36A C37A 1.374(3) . ?
C36A H36A 0.9500 . ?
C37A C38A 1.376(3) . ?
C37A H37A 0.9500 . ?
C38A C39A 1.383(3) . ?
C38A H38A 0.9500 . ?
C39A H39A 0.9500 . ?
C40A C41A 1.505(2) . ?
C40A H40C 0.9900 . ?
C40A H40D 0.9900 . ?
C41A C46A 1.375(3) . ?
C41A C42A 1.386(3) . ?
C42A C43A 1.383(3) . ?
C42A H42A 0.9500 . ?
C43A C44A 1.376(3) . ?
C43A H43A 0.9500 . ?
C44A C45A 1.369(4) . ?
C44A H44A 0.9500 . ?
C45A C46A 1.379(3) . ?
C45A H45A 0.9500 . ?
C46A H46A 0.9500 . ?
